data_1559346
loop_
_publ_author_name
'Poveda, Dionisio'
'Vivancos, Angela'
'Bautista, Delia'
'Gonz\'alez-Herrero, Pablo'

_publ_section_title
;
 Visible light driven generation and alkyne insertion reactions of stable
 bis-cyclometalated Pt(IV) hydrides
;
_journal_name_full 'Chemical Science'
_journal_paper_doi 10.1039/D0SC04879H
_journal_year 2020
_chemical_formula_sum 'C27 H27 Cl N2 O Pt'
_chemical_formula_weight 626.04
_space_group_crystal_system monoclinic
_space_group_IT_number 14
_space_group_name_Hall '-P 2ybc'
_space_group_name_H-M_alt 'P 1 21/c 1'
_atom_sites_solution_hydrogens mixed
_audit_creation_method SHELXL-2018/1
_audit_update_record
;
2020-07-24 deposited with the CCDC.	2020-10-13 downloaded from the CCDC.
;
_cell_angle_alpha 90
_cell_angle_beta 99.696(2)
_cell_angle_gamma 90
_cell_formula_units_Z 4
_cell_length_a 13.4349(7)
_cell_length_b 10.9885(6)
_cell_length_c 16.2400(8)
_cell_measurement_reflns_used 9931
_cell_measurement_temperature 100(2)
_cell_measurement_theta_max 30.55
_cell_measurement_theta_min 2.28
_cell_volume 2363.3(2)
_computing_cell_refinement 'SAINT V8.38A (Bruker AXS Inc.)'
_computing_data_collection 'APEX3 2017.3 (Bruker AXS Inc.)'
_computing_data_reduction 'SAINT V8.38A (Bruker AXS Inc.)'
_computing_molecular_graphics 'Bruker SHELXTL'
_computing_publication_material 'Bruker SHELXTL'
_computing_structure_refinement 'SHELXL-2018/1 (Sheldrick, 2018)'
_computing_structure_solution 'SHELXT 2014/5 (Sheldrick, 2014)'
_diffrn_ambient_temperature 100(2)
_diffrn_detector_area_resol_mean 10.4167
_diffrn_measured_fraction_theta_full 1.000
_diffrn_measured_fraction_theta_max 0.996
_diffrn_measurement_device_type 'Bruker D8 QUEST'
_diffrn_measurement_method '\w-scans and phi scans'
_diffrn_radiation_type MoK\a
_diffrn_radiation_wavelength 0.71073
_diffrn_reflns_av_R_equivalents 0.0377
_diffrn_reflns_av_unetI/netI 0.0088
_diffrn_reflns_Laue_measured_fraction_full 1.000
_diffrn_reflns_Laue_measured_fraction_max 0.996
_diffrn_reflns_limit_h_max 19
_diffrn_reflns_limit_h_min -19
_diffrn_reflns_limit_k_max 15
_diffrn_reflns_limit_k_min -15
_diffrn_reflns_limit_l_max 23
_diffrn_reflns_limit_l_min -23
_diffrn_reflns_number 259653
_diffrn_reflns_point_group_measured_fraction_full 1.000
_diffrn_reflns_point_group_measured_fraction_max 0.996
_diffrn_reflns_theta_full 25.242
_diffrn_reflns_theta_max 30.636
_diffrn_reflns_theta_min 2.248
_diffrn_source 'high brilliance microfocus sealed tube '
_exptl_absorpt_coefficient_mu 6.072
_exptl_absorpt_correction_T_max 0.7461
_exptl_absorpt_correction_T_min 0.4555
_exptl_absorpt_correction_type multi-scan
_exptl_absorpt_process_details SADABAS-2016/2
_exptl_crystal_colour colourless
_exptl_crystal_density_diffrn 1.760
_exptl_crystal_description prism
_exptl_crystal_F_000 1224
_exptl_crystal_size_max 0.210
_exptl_crystal_size_mid 0.140
_exptl_crystal_size_min 0.080
_refine_diff_density_max 0.561
_refine_diff_density_min -0.951
_refine_diff_density_rms 0.073
_refine_ls_extinction_method none
_refine_ls_goodness_of_fit_ref 1.084
_refine_ls_hydrogen_treatment mixed
_refine_ls_matrix_type full
_refine_ls_number_parameters 297
_refine_ls_number_reflns 7271
_refine_ls_number_restraints 0
_refine_ls_restrained_S_all 1.084
_refine_ls_R_factor_all 0.0136
_refine_ls_R_factor_gt 0.0119
_refine_ls_shift/su_max 0.002
_refine_ls_shift/su_mean 0.000
_refine_ls_structure_factor_coef Fsqd
_refine_ls_weighting_details 'w=1/[\s^2^(Fo^2^)+(0.0123P)^2^+1.8551P] where P=(Fo^2^+2Fc^2^)/3'
_refine_ls_weighting_scheme calc
_refine_ls_wR_factor_gt 0.0283
_refine_ls_wR_factor_ref 0.0288
_reflns_Friedel_coverage 0.000
_reflns_number_gt 6859
_reflns_number_total 7271
_reflns_threshold_expression 'I > 2\s(I)'
_cod_data_source_file d0sc04879h2.cif
_cod_data_source_block DPB_60_0msp_a
_cod_original_sg_symbol_H-M 'P 21/c'
_cod_database_code 1559346
_shelx_shelxl_version_number 2018/1
_shelx_space_group_comment
;
The symmetry employed for this shelxl refinement is uniquely defined
by the following loop, which should always be used as a source of
symmetry information in preference to the above space-group names.
They are only intended as comments.
;
_shelx_estimated_absorpt_t_min 0.362
_shelx_estimated_absorpt_t_max 0.642

loop_
_space_group_symop_operation_xyz
'x, y, z'
'-x, y+1/2, -z+1/2'
'-x, -y, -z'
'x, -y-1/2, z-1/2'

loop_
_atom_site_label
_atom_site_type_symbol
_atom_site_fract_x
_atom_site_fract_y
_atom_site_fract_z
_atom_site_U_iso_or_equiv
_atom_site_adp_type
_atom_site_occupancy
_atom_site_site_symmetry_order
_atom_site_calc_flag
_atom_site_refinement_flags_posn
_atom_site_refinement_flags_adp
_atom_site_refinement_flags_occupancy
_atom_site_disorder_assembly
_atom_site_disorder_group
Pt1 Pt 0.74243(2) 0.31710(2) 0.35281(2) 0.00896(2) Uani 1 1 d . . . . .
H0 H 0.6884(15) 0.2622(18) 0.2630(12) 0.021(5) Uiso 1 1 d . . . . .
Cl1 Cl 0.90519(2) 0.22755(3) 0.34330(2) 0.01707(6) Uani 1 1 d . . . . .
N1 N 0.76829(8) 0.47819(10) 0.28678(7) 0.0116(2) Uani 1 1 d . . . . .
N2 N 0.80455(8) 0.37702(10) 0.47625(7) 0.01111(19) Uani 1 1 d . . . . .
C1 C 0.61101(9) 0.40272(12) 0.35396(8) 0.0105(2) Uani 1 1 d . . . . .
C2 C 0.53278(10) 0.36499(12) 0.39423(8) 0.0124(2) Uani 1 1 d . . . . .
H2 H 0.537281 0.288012 0.421230 0.015 Uiso 1 1 calc R U . . .
C3 C 0.44770(10) 0.43763(12) 0.39591(8) 0.0133(2) Uani 1 1 d . . . . .
C4 C 0.43985(10) 0.54837(13) 0.35328(9) 0.0157(2) Uani 1 1 d . . . . .
H4 H 0.381656 0.597665 0.352734 0.019 Uiso 1 1 calc R U . . .
C5 C 0.51615(10) 0.58714(13) 0.31174(9) 0.0146(2) Uani 1 1 d . . . . .
H5 H 0.509567 0.662339 0.282461 0.018 Uiso 1 1 calc R U . . .
C6 C 0.60276(10) 0.51626(12) 0.31264(8) 0.0116(2) Uani 1 1 d . . . . .
C7 C 0.68883(10) 0.55561(12) 0.27459(8) 0.0124(2) Uani 1 1 d . . . . .
C8 C 0.69402(11) 0.66297(13) 0.22966(9) 0.0181(3) Uani 1 1 d . . . . .
H8 H 0.638109 0.717087 0.220373 0.022 Uiso 1 1 calc R U . . .
C9 C 0.78137(12) 0.68993(14) 0.19876(10) 0.0216(3) Uani 1 1 d . . . . .
H9 H 0.785943 0.763085 0.168451 0.026 Uiso 1 1 calc R U . . .
C10 C 0.86205(11) 0.60990(15) 0.21217(9) 0.0197(3) Uani 1 1 d . . . . .
H10 H 0.922459 0.627097 0.191258 0.024 Uiso 1 1 calc R U . . .
C11 C 0.85284(10) 0.50469(14) 0.25653(8) 0.0155(2) Uani 1 1 d . . . . .
H11 H 0.907891 0.449333 0.265983 0.019 Uiso 1 1 calc R U . . .
C12 C 0.36821(10) 0.39880(14) 0.44552(9) 0.0181(3) Uani 1 1 d . . . . .
H12A H 0.302978 0.433771 0.420550 0.027 Uiso 1 1 calc R U . . .
H12B H 0.386604 0.427508 0.503211 0.027 Uiso 1 1 calc R U . . .
H12C H 0.363238 0.309819 0.445126 0.027 Uiso 1 1 calc R U . . .
C21 C 0.70497(10) 0.17583(12) 0.41858(8) 0.0114(2) Uani 1 1 d . . . . .
C22 C 0.65560(11) 0.07084(12) 0.38626(9) 0.0155(2) Uani 1 1 d . . . . .
H22 H 0.643036 0.058758 0.327503 0.019 Uiso 1 1 calc R U . . .
C23 C 0.62399(11) -0.01736(13) 0.43813(10) 0.0186(3) Uani 1 1 d . . . . .
C24 C 0.64201(12) 0.00185(14) 0.52435(10) 0.0207(3) Uani 1 1 d . . . . .
H24 H 0.618140 -0.055546 0.560206 0.025 Uiso 1 1 calc R U . . .
C25 C 0.69440(11) 0.10383(13) 0.55820(9) 0.0176(3) Uani 1 1 d . . . . .
H25 H 0.707922 0.114616 0.617063 0.021 Uiso 1 1 calc R U . . .
C26 C 0.72746(10) 0.19100(12) 0.50594(8) 0.0127(2) Uani 1 1 d . . . . .
C27 C 0.78569(10) 0.29923(12) 0.53669(8) 0.0123(2) Uani 1 1 d . . . . .
C28 C 0.82428(11) 0.32423(13) 0.62038(9) 0.0164(3) Uani 1 1 d . . . . .
H28 H 0.810621 0.270903 0.663159 0.020 Uiso 1 1 calc R U . . .
C29 C 0.88257(11) 0.42735(14) 0.64043(9) 0.0185(3) Uani 1 1 d . . . . .
H29 H 0.909623 0.444641 0.697098 0.022 Uiso 1 1 calc R U . . .
C30 C 0.90144(11) 0.50541(14) 0.57770(9) 0.0174(3) Uani 1 1 d . . . . .
H30 H 0.941543 0.576295 0.590493 0.021 Uiso 1 1 calc R U . . .
C31 C 0.86020(10) 0.47720(13) 0.49586(8) 0.0140(2) Uani 1 1 d . . . . .
H31 H 0.871765 0.530535 0.452411 0.017 Uiso 1 1 calc R U . . .
C32 C 0.57353(14) -0.13163(15) 0.40058(11) 0.0263(3) Uani 1 1 d . . . . .
H32A H 0.534788 -0.113334 0.345280 0.039 Uiso 1 1 calc R U . . .
H32B H 0.527975 -0.162921 0.436819 0.039 Uiso 1 1 calc R U . . .
H32C H 0.624986 -0.192985 0.395211 0.039 Uiso 1 1 calc R U . . .
C91 C 0.95639(17) 0.87624(18) 0.35810(12) 0.0354(4) Uani 1 1 d . . . . .
H91A H 0.956017 0.822056 0.310116 0.053 Uiso 1 1 calc R U . . .
H91B H 1.025659 0.885131 0.388114 0.053 Uiso 1 1 calc R U . . .
H91C H 0.930001 0.956171 0.338517 0.053 Uiso 1 1 calc R U . . .
C92 C 0.89120(14) 0.82309(15) 0.41570(10) 0.0256(3) Uani 1 1 d . . . . .
C93 C 0.88401(14) 0.89457(19) 0.49230(11) 0.0317(4) Uani 1 1 d . . . . .
H93A H 0.867075 0.979232 0.476947 0.048 Uiso 1 1 calc R U . . .
H93B H 0.948930 0.891806 0.530255 0.048 Uiso 1 1 calc R U . . .
H93C H 0.831305 0.859734 0.520152 0.048 Uiso 1 1 calc R U . . .
O94 O 0.84638(15) 0.72806(14) 0.40065(10) 0.0496(4) Uani 1 1 d . . . . .

loop_
_atom_site_aniso_label
_atom_site_aniso_U_11
_atom_site_aniso_U_22
_atom_site_aniso_U_33
_atom_site_aniso_U_23
_atom_site_aniso_U_13
_atom_site_aniso_U_12
Pt1 0.00836(2) 0.01059(2) 0.00799(2) -0.00020(2) 0.00152(1) 0.00136(2)
Cl1 0.01300(13) 0.02063(15) 0.01800(15) -0.00199(12) 0.00385(11) 0.00613(12)
N1 0.0114(5) 0.0140(5) 0.0093(5) 0.0008(4) 0.0019(4) -0.0011(4)
N2 0.0092(5) 0.0137(5) 0.0105(5) -0.0008(4) 0.0017(4) 0.0015(4)
C1 0.0088(5) 0.0115(5) 0.0108(5) -0.0012(4) 0.0007(4) 0.0016(4)
C2 0.0111(5) 0.0126(5) 0.0135(6) -0.0001(4) 0.0020(4) 0.0001(4)
C3 0.0098(5) 0.0156(6) 0.0142(6) -0.0031(5) 0.0012(4) -0.0009(4)
C4 0.0106(5) 0.0168(6) 0.0193(6) -0.0022(5) 0.0011(5) 0.0034(5)
C5 0.0134(6) 0.0124(5) 0.0173(6) 0.0005(5) 0.0003(5) 0.0020(5)
C6 0.0106(5) 0.0123(5) 0.0115(5) -0.0003(4) 0.0010(4) -0.0004(4)
C7 0.0123(5) 0.0141(6) 0.0103(5) 0.0005(4) 0.0002(4) -0.0007(5)
C8 0.0185(7) 0.0167(6) 0.0184(6) 0.0064(5) 0.0012(5) -0.0002(5)
C9 0.0228(7) 0.0225(7) 0.0189(7) 0.0088(6) 0.0019(6) -0.0052(6)
C10 0.0175(6) 0.0269(8) 0.0153(6) 0.0036(5) 0.0042(5) -0.0062(6)
C11 0.0128(6) 0.0219(6) 0.0122(6) 0.0006(5) 0.0030(5) -0.0018(5)
C12 0.0113(6) 0.0225(7) 0.0218(7) -0.0033(5) 0.0060(5) -0.0014(5)
C21 0.0096(5) 0.0117(5) 0.0123(5) 0.0017(4) 0.0006(4) 0.0022(4)
C22 0.0172(6) 0.0125(6) 0.0158(6) 0.0005(5) 0.0000(5) 0.0008(5)
C23 0.0188(6) 0.0131(6) 0.0228(7) 0.0026(5) 0.0005(5) -0.0003(5)
C24 0.0237(7) 0.0165(6) 0.0217(7) 0.0072(5) 0.0036(6) -0.0015(6)
C25 0.0197(6) 0.0189(6) 0.0139(6) 0.0042(5) 0.0022(5) 0.0005(5)
C26 0.0123(5) 0.0131(6) 0.0124(6) 0.0015(4) 0.0010(4) 0.0019(4)
C27 0.0106(5) 0.0150(6) 0.0112(5) 0.0011(4) 0.0016(4) 0.0026(4)
C28 0.0157(6) 0.0220(7) 0.0107(6) 0.0012(5) 0.0004(5) 0.0021(5)
C29 0.0151(6) 0.0262(7) 0.0128(6) -0.0040(5) -0.0017(5) 0.0009(5)
C30 0.0129(6) 0.0212(7) 0.0174(6) -0.0053(5) 0.0010(5) -0.0017(5)
C31 0.0115(5) 0.0164(6) 0.0144(6) -0.0015(5) 0.0031(4) 0.0001(5)
C32 0.0319(9) 0.0144(7) 0.0308(8) 0.0019(6) -0.0001(7) -0.0053(6)
C91 0.0500(12) 0.0288(9) 0.0307(9) -0.0063(7) 0.0166(8) -0.0050(8)
C92 0.0343(9) 0.0212(7) 0.0195(7) 0.0040(6) -0.0007(6) 0.0014(6)
C93 0.0283(9) 0.0447(11) 0.0218(8) -0.0030(7) 0.0030(6) 0.0034(8)
O94 0.0819(13) 0.0308(7) 0.0342(8) 0.0037(6) 0.0048(8) -0.0216(8)

loop_
_atom_type_symbol
_atom_type_description
_atom_type_scat_dispersion_real
_atom_type_scat_dispersion_imag
_atom_type_scat_source
C C 0.0033 0.0016 'International Tables Vol C Tables 4.2.6.8 and 6.1.1.4'
H H 0.0000 0.0000 'International Tables Vol C Tables 4.2.6.8 and 6.1.1.4'
N N 0.0061 0.0033 'International Tables Vol C Tables 4.2.6.8 and 6.1.1.4'
Cl Cl 0.1484 0.1585 'International Tables Vol C Tables 4.2.6.8 and 6.1.1.4'
O O 0.0106 0.0060 'International Tables Vol C Tables 4.2.6.8 and 6.1.1.4'
Pt Pt -1.7033 8.3905 'International Tables Vol C Tables 4.2.6.8 and 6.1.1.4'

loop_
_geom_angle_atom_site_label_1
_geom_angle_atom_site_label_2
_geom_angle_atom_site_label_3
_geom_angle
_geom_angle_site_symmetry_1
_geom_angle_site_symmetry_3
_geom_angle_publ_flag
C21 Pt1 C1 93.34(5) . . ?
C21 Pt1 N1 173.53(5) . . ?
C1 Pt1 N1 80.39(5) . . ?
C21 Pt1 N2 80.32(5) . . ?
C1 Pt1 N2 92.98(5) . . ?
N1 Pt1 N2 98.34(4) . . ?
C21 Pt1 Cl1 91.71(4) . . ?
C1 Pt1 Cl1 174.93(4) . . ?
N1 Pt1 Cl1 94.58(3) . . ?
N2 Pt1 Cl1 88.34(3) . . ?
C21 Pt1 H0 94.4(7) . . ?
C1 Pt1 H0 85.5(7) . . ?
N1 Pt1 H0 86.7(7) . . ?
N2 Pt1 H0 174.4(7) . . ?
Cl1 Pt1 H0 93.6(7) . . ?
C11 N1 C7 120.33(12) . . ?
C11 N1 Pt1 125.76(10) . . ?
C7 N1 Pt1 113.89(8) . . ?
C31 N2 C27 120.71(12) . . ?
C31 N2 Pt1 126.13(9) . . ?
C27 N2 Pt1 113.11(9) . . ?
C2 C1 C6 118.80(12) . . ?
C2 C1 Pt1 126.95(10) . . ?
C6 C1 Pt1 114.15(9) . . ?
C1 C2 C3 121.59(12) . . ?
C1 C2 H2 119.2 . . ?
C3 C2 H2 119.2 . . ?
C4 C3 C2 118.81(12) . . ?
C4 C3 C12 120.81(12) . . ?
C2 C3 C12 120.34(13) . . ?
C5 C4 C3 120.63(12) . . ?
C5 C4 H4 119.7 . . ?
C3 C4 H4 119.7 . . ?
C4 C5 C6 120.41(13) . . ?
C4 C5 H5 119.8 . . ?
C6 C5 H5 119.8 . . ?
C5 C6 C1 119.71(12) . . ?
C5 C6 C7 123.07(12) . . ?
C1 C6 C7 117.19(11) . . ?
N1 C7 C8 120.03(12) . . ?
N1 C7 C6 114.32(11) . . ?
C8 C7 C6 125.64(12) . . ?
C9 C8 C7 119.39(14) . . ?
C9 C8 H8 120.3 . . ?
C7 C8 H8 120.3 . . ?
C8 C9 C10 119.76(13) . . ?
C8 C9 H9 120.1 . . ?
C10 C9 H9 120.1 . . ?
C11 C10 C9 118.56(13) . . ?
C11 C10 H10 120.7 . . ?
C9 C10 H10 120.7 . . ?
N1 C11 C10 121.92(13) . . ?
N1 C11 H11 119.0 . . ?
C10 C11 H11 119.0 . . ?
C3 C12 H12A 109.5 . . ?
C3 C12 H12B 109.5 . . ?
H12A C12 H12B 109.5 . . ?
C3 C12 H12C 109.5 . . ?
H12A C12 H12C 109.5 . . ?
H12B C12 H12C 109.5 . . ?
C22 C21 C26 119.10(12) . . ?
C22 C21 Pt1 126.24(10) . . ?
C26 C21 Pt1 114.57(9) . . ?
C21 C22 C23 121.54(13) . . ?
C21 C22 H22 119.2 . . ?
C23 C22 H22 119.2 . . ?
C24 C23 C22 118.75(13) . . ?
C24 C23 C32 121.48(14) . . ?
C22 C23 C32 119.75(14) . . ?
C25 C24 C23 120.69(13) . . ?
C25 C24 H24 119.7 . . ?
C23 C24 H24 119.7 . . ?
C24 C25 C26 120.27(13) . . ?
C24 C25 H25 119.9 . . ?
C26 C25 H25 119.9 . . ?
C25 C26 C21 119.52(13) . . ?
C25 C26 C27 123.68(12) . . ?
C21 C26 C27 116.80(12) . . ?
N2 C27 C28 119.70(13) . . ?
N2 C27 C26 114.78(12) . . ?
C28 C27 C26 125.48(12) . . ?
C29 C28 C27 119.46(13) . . ?
C29 C28 H28 120.3 . . ?
C27 C28 H28 120.3 . . ?
C28 C29 C30 119.96(13) . . ?
C28 C29 H29 120.0 . . ?
C30 C29 H29 120.0 . . ?
C31 C30 C29 118.22(13) . . ?
C31 C30 H30 120.9 . . ?
C29 C30 H30 120.9 . . ?
N2 C31 C30 121.94(13) . . ?
N2 C31 H31 119.0 . . ?
C30 C31 H31 119.0 . . ?
C23 C32 H32A 109.5 . . ?
C23 C32 H32B 109.5 . . ?
H32A C32 H32B 109.5 . . ?
C23 C32 H32C 109.5 . . ?
H32A C32 H32C 109.5 . . ?
H32B C32 H32C 109.5 . . ?
C92 C91 H91A 109.5 . . ?
C92 C91 H91B 109.5 . . ?
H91A C91 H91B 109.5 . . ?
C92 C91 H91C 109.5 . . ?
H91A C91 H91C 109.5 . . ?
H91B C91 H91C 109.5 . . ?
O94 C92 C93 121.63(18) . . ?
O94 C92 C91 122.14(17) . . ?
C93 C92 C91 116.22(16) . . ?
C92 C93 H93A 109.5 . . ?
C92 C93 H93B 109.5 . . ?
H93A C93 H93B 109.5 . . ?
C92 C93 H93C 109.5 . . ?
H93A C93 H93C 109.5 . . ?
H93B C93 H93C 109.5 . . ?

loop_
_geom_bond_atom_site_label_1
_geom_bond_atom_site_label_2
_geom_bond_distance
_geom_bond_site_symmetry_2
_geom_bond_publ_flag
Pt1 C21 1.9962(13) . ?
Pt1 C1 2.0035(12) . ?
Pt1 N1 2.1283(11) . ?
Pt1 N2 2.1414(11) . ?
Pt1 Cl1 2.4264(3) . ?
Pt1 H0 1.63(2) . ?
N1 C11 1.3433(17) . ?
N1 C7 1.3533(17) . ?
N2 C31 1.3386(17) . ?
N2 C27 1.3572(17) . ?
C1 C2 1.3913(17) . ?
C1 C6 1.4121(18) . ?
C2 C3 1.3982(18) . ?
C2 H2 0.9500 . ?
C3 C4 1.395(2) . ?
C3 C12 1.5039(19) . ?
C4 C5 1.3858(19) . ?
C4 H4 0.9500 . ?
C5 C6 1.3983(18) . ?
C5 H5 0.9500 . ?
C6 C7 1.4652(18) . ?
C7 C8 1.3950(19) . ?
C8 C9 1.384(2) . ?
C8 H8 0.9500 . ?
C9 C10 1.384(2) . ?
C9 H9 0.9500 . ?
C10 C11 1.379(2) . ?
C10 H10 0.9500 . ?
C11 H11 0.9500 . ?
C12 H12A 0.9800 . ?
C12 H12B 0.9800 . ?
C12 H12C 0.9800 . ?
C21 C22 1.3889(18) . ?
C21 C26 1.4098(18) . ?
C22 C23 1.396(2) . ?
C22 H22 0.9500 . ?
C23 C24 1.396(2) . ?
C23 C32 1.506(2) . ?
C24 C25 1.387(2) . ?
C24 H24 0.9500 . ?
C25 C26 1.4007(19) . ?
C25 H25 0.9500 . ?
C26 C27 1.4642(19) . ?
C27 C28 1.3980(18) . ?
C28 C29 1.385(2) . ?
C28 H28 0.9500 . ?
C29 C30 1.387(2) . ?
C29 H29 0.9500 . ?
C30 C31 1.3861(19) . ?
C30 H30 0.9500 . ?
C31 H31 0.9500 . ?
C32 H32A 0.9800 . ?
C32 H32B 0.9800 . ?
C32 H32C 0.9800 . ?
C91 C92 1.503(3) . ?
C91 H91A 0.9800 . ?
C91 H91B 0.9800 . ?
C91 H91C 0.9800 . ?
C92 O94 1.210(2) . ?
C92 C93 1.488(2) . ?
C93 H93A 0.9800 . ?
C93 H93B 0.9800 . ?
C93 H93C 0.9800 . ?

loop_
_geom_hbond_atom_site_label_D
_geom_hbond_atom_site_label_H
_geom_hbond_atom_site_label_A
_geom_hbond_distance_DH
_geom_hbond_distance_HA
_geom_hbond_distance_DA
_geom_hbond_angle_DHA
_geom_hbond_site_symmetry_A
_geom_hbond_publ_flag
C10 H10 Cl1 0.95 2.71 3.6345(15) 165.2 2_755 yes
C11 H11 Cl1 0.95 2.74 3.3795(15) 124.9 . yes
C31 H31 O94 0.95 2.33 3.151(2) 144.1 . yes
